data_7064335
loop_
_publ_author_name
'Malik, Suvamoy'
'Jana, Narayan Ch.'
'Saren, Shibnath'
'Saha, Amrita'

_publ_section_title
;
 Chelate ligand-driven structural diversity and modeling studies on the
 phenoxazinone synthase-like activity of cobalt(iii) complexes
;
_journal_issue 13
_journal_name_full 'New Journal of Chemistry'
_journal_page_first 5669
_journal_page_last 5678
_journal_paper_doi 10.1039/D5NJ05015D
_journal_volume 50
_journal_year 2026
_chemical_formula_moiety 'C25 H28 Co N3 O5 S'
_chemical_formula_sum 'C25 H28 Co N3 O5 S'
_chemical_formula_weight 541.49
_space_group_crystal_system monoclinic
_space_group_IT_number 14
_space_group_name_Hall '-P 2yn'
_space_group_name_H-M_alt 'P 1 21/n 1'
_atom_sites_solution_hydrogens mixed
_atom_sites_solution_primary iterative
_audit_creation_date 2025-06-17
_audit_creation_method
;
Olex2 1.5
(compiled 2025.05.31 svn.r86d253d1 for OlexSys, GUI svn.r7254)
;
_audit_update_record
;
2025-12-19 deposited with the CCDC.	2026-03-04 downloaded from the CCDC.
;
_cell_angle_alpha 90
_cell_angle_beta 103.188(4)
_cell_angle_gamma 90
_cell_formula_units_Z 4
_cell_length_a 12.0785(5)
_cell_length_b 14.3615(5)
_cell_length_c 14.9258(6)
_cell_measurement_reflns_used 8291
_cell_measurement_temperature 100.00(10)
_cell_measurement_theta_max 30.5760
_cell_measurement_theta_min 3.7140
_cell_volume 2520.83(17)
_computing_cell_refinement 'CrysAlisPro 1.171.42.89a (Rigaku OD, 2023)'
_computing_data_collection 'CrysAlisPro 1.171.42.89a (Rigaku OD, 2023)'
_computing_data_reduction 'CrysAlisPro 1.171.42.89a (Rigaku OD, 2023)'
_computing_molecular_graphics 'Olex2 1.5 (Dolomanov et al., 2009)'
_computing_publication_material 'Olex2 1.5 (Dolomanov et al., 2009)'
_computing_structure_refinement 'XL  (Sheldrick, 2008)'
_computing_structure_solution 'olex2.solve 1.5 (Bourhis et al., 2015)'
_diffrn_ambient_temperature 100.00(10)
_diffrn_detector_area_resol_mean 5.8140
_diffrn_detector_type 'Pilatus 200K'
_diffrn_measured_fraction_theta_full 0.990
_diffrn_measured_fraction_theta_max 0.784
_diffrn_measurement_details
;
List of Runs (angles in degrees, time in seconds):

  # Type    Start    End  Width  t~exp~   \w     \q     \k     \f   Frames
#--------------------------------------------------------------------------
  1  \w    -60.00  10.00   0.50   22.16    --    3.35 -51.00 -58.00  140
  2  \w     -2.00  51.00   0.50   22.16    --   -4.60  51.00  87.00  106
  3  \w      3.00  48.00   0.50   22.16    --    3.35  57.00-150.00   90
  4  \w    -13.00  28.00   0.50   22.16    --    3.35 -99.00-120.00   82
  5  \w    -28.00  17.00   0.50   22.16    --   -4.60  77.00 120.00   90
  6  \w    -22.00   4.00   0.50   22.16    --   -4.60  77.00  30.00   52
  7  \w    -25.00  20.00   0.50   22.16    --   -4.60  77.00  90.00   90
  8  \w    -28.00  -2.00   0.50   22.16    --   -4.60  77.00-150.00   52
  9  \w    -15.00  17.00   0.50   22.16    --   -4.60 -99.00 -90.00   64
;
_diffrn_measurement_device 'four-circle diffractometer'
_diffrn_measurement_device_type 'SuperNova, Dual, Cu at home/near, Pilatus 200K'
_diffrn_measurement_method '\w scans'
_diffrn_radiation_type MoK\a
_diffrn_radiation_wavelength 0.71073
_diffrn_reflns_av_R_equivalents 0.0715
_diffrn_reflns_av_unetI/netI 0.0654
_diffrn_reflns_Laue_measured_fraction_full 0.990
_diffrn_reflns_Laue_measured_fraction_max 0.784
_diffrn_reflns_limit_h_max 16
_diffrn_reflns_limit_h_min -14
_diffrn_reflns_limit_k_max 20
_diffrn_reflns_limit_k_min -17
_diffrn_reflns_limit_l_max 18
_diffrn_reflns_limit_l_min -18
_diffrn_reflns_number 20672
_diffrn_reflns_point_group_measured_fraction_full 0.990
_diffrn_reflns_point_group_measured_fraction_max 0.784
_diffrn_reflns_theta_full 25.242
_diffrn_reflns_theta_max 30.537
_diffrn_reflns_theta_min 3.451
_exptl_absorpt_coefficient_mu 0.804
_exptl_absorpt_correction_T_max 1.00000
_exptl_absorpt_correction_T_min 0.35252
_exptl_absorpt_correction_type multi-scan
_exptl_absorpt_process_details
;
CrysAlisPro 1.171.42.89a (Rigaku Oxford Diffraction, 2023)
Empirical absorption correction using spherical harmonics,
implemented in SCALE3 ABSPACK scaling algorithm.
;
_exptl_crystal_colour 'dark brown'
_exptl_crystal_density_diffrn 1.427
_exptl_crystal_description block
_exptl_crystal_F_000 1128
_exptl_crystal_size_max 0.2
_exptl_crystal_size_mid 0.2
_exptl_crystal_size_min 0.1
_refine_diff_density_max 1.857
_refine_diff_density_min -1.013
_refine_diff_density_rms 0.156
_refine_ls_extinction_method none
_refine_ls_goodness_of_fit_ref 1.122
_refine_ls_hydrogen_treatment constr
_refine_ls_matrix_type full
_refine_ls_number_parameters 321
_refine_ls_number_reflns 6057
_refine_ls_number_restraints 1
_refine_ls_restrained_S_all 1.121
_refine_ls_R_factor_all 0.1673
_refine_ls_R_factor_gt 0.1041
_refine_ls_shift/su_max 0.000
_refine_ls_shift/su_mean 0.000
_refine_ls_structure_factor_coef Fsqd
_refine_ls_weighting_details 'w=1/[\s^2^(Fo^2^)+38.2060P] where P=(Fo^2^+2Fc^2^)/3'
_refine_ls_weighting_scheme calc
_refine_ls_wR_factor_gt 0.2069
_refine_ls_wR_factor_ref 0.2435
_reflns_Friedel_coverage 0.000
_reflns_number_gt 3913
_reflns_number_total 6057
_reflns_threshold_expression 'I > 2\s(I)'
_cod_data_source_file d5nj05015d2.cif
_cod_data_source_block ss-02a_100k_auto
_cod_depositor_comments 'Adding full bibliography for 7064334--7064335.cif.'
_cod_original_cell_volume 2520.83(18)
_cod_database_code 7064335
_shelx_shelxl_version_number 2016/6
_chemical_oxdiff_formula ' C H N O S Co'
_shelx_space_group_comment
;
The symmetry employed for this shelxl refinement is uniquely defined
by the following loop, which should always be used as a source of
symmetry information in preference to the above space-group names.
They are only intended as comments.
;
_shelx_estimated_absorpt_t_max 0.924
_shelx_estimated_absorpt_t_min 0.856
_olex2_refinement_description
;
1. Fixed Uiso
 At 1.2 times of:
  All C(H) groups, All C(H,H) groups
 At 1.5 times of:
  All C(H,H,H) groups, All O(H,H) groups
2. Restrained distances
 Co1-H35A \\sim Co1-H35B
 with sigma of 0.02
3.a Free rotating group:
 O35(H35A,H35B)
3.b Secondary CH2 refined with riding coordinates:
 C14(H14A,H14B), C13(H13A,H13B), C26(H26A,H26B), C32(H32A,H32B)
3.c Aromatic/amide H refined with riding coordinates:
 C16(H16), C11(H11), C22(H22), C6(H6), C20(H20), C8(H8), C27(H27), C33(H33)
3.d X=CH2 refined with riding coordinates:
 C34(H34A,H34B), C28(H28A,H28B)
3.e Idealised Me refined as rotating group:
 C24(H24A,H24B,H24C), C30(H30A,H30B,H30C)
;
_olex2_submission_special_instructions 'No special instructions were received'
_oxdiff_exptl_absorpt_empirical_details
;
Empirical correction (ABSPACK) includes:
- Absorption correction using spherical harmonics
- Frame scaling
;
_oxdiff_exptl_absorpt_empirical_full_max 2.225
_oxdiff_exptl_absorpt_empirical_full_min 0.494

loop_
_space_group_symop_operation_xyz
'x, y, z'
'-x+1/2, y+1/2, -z+1/2'
'-x, -y, -z'
'x-1/2, -y-1/2, z-1/2'

loop_
_atom_site_label
_atom_site_type_symbol
_atom_site_fract_x
_atom_site_fract_y
_atom_site_fract_z
_atom_site_U_iso_or_equiv
_atom_site_adp_type
_atom_site_occupancy
_atom_site_site_symmetry_order
_atom_site_calc_flag
_atom_site_refinement_flags_posn
_atom_site_refinement_flags_adp
_atom_site_refinement_flags_occupancy
_atom_site_disorder_assembly
_atom_site_disorder_group
Co1 Co 0.64551(8) 0.55737(7) 0.62022(6) 0.0239(2) Uani 1 1 d D . . . .
S2 S 0.7787(2) 0.44682(14) 0.91791(13) 0.0426(6) Uani 1 1 d . . . . .
O1 O 0.6229(4) 0.4314(3) 0.5851(3) 0.0239(10) Uani 1 1 d . . . . .
O2 O 0.5587(4) 0.2595(3) 0.5721(3) 0.0278(11) Uani 1 1 d . . . . .
O5 O 0.6066(4) 0.5929(3) 0.4907(3) 0.0251(10) Uani 1 1 d G . . . .
H35A H 0.613248 0.540002 0.463989 0.038 Uiso 1 1 d DG U . . .
H35B H 0.533658 0.601601 0.481729 0.038 Uiso 1 1 d DG U . . .
O3 O 0.4889(4) 0.5603(3) 0.6222(3) 0.0222(9) Uani 1 1 d . . . . .
O4 O 0.2749(4) 0.5360(4) 0.6052(3) 0.0301(11) Uani 1 1 d . . . . .
N2 N 0.6710(4) 0.6835(4) 0.6551(4) 0.0242(13) Uani 1 1 d . . . . .
N1 N 0.8001(4) 0.5565(4) 0.6144(3) 0.0209(11) Uani 1 1 d . . . . .
N3 N 0.6880(5) 0.5206(4) 0.7445(4) 0.0284(13) Uani 1 1 d . . . . .
C11 C 0.8606(5) 0.4843(5) 0.6141(4) 0.0230(14) Uani 1 1 d . . . . .
H16 H 0.939598 0.494001 0.619164 0.028 Uiso 1 1 calc R U . . .
C9 C 0.8219(5) 0.3891(5) 0.6068(5) 0.0214(14) Uani 1 1 d . . . . .
C8 C 0.7037(5) 0.3702(5) 0.5935(4) 0.0195(13) Uani 1 1 d . . . . .
C16 C 0.4340(5) 0.6350(5) 0.6334(4) 0.0215(14) Uani 1 1 d . . . . .
C12 C 0.8462(6) 0.6497(5) 0.6130(5) 0.0311(17) Uani 1 1 d . . . . .
H14A H 0.827259 0.675242 0.549693 0.037 Uiso 1 1 calc R U . . .
H14B H 0.930002 0.648764 0.635056 0.037 Uiso 1 1 calc R U . . .
C14 C 0.5968(5) 0.7428(5) 0.6669(5) 0.0231(14) Uani 1 1 d . . . . .
H11 H 0.622798 0.803860 0.684992 0.028 Uiso 1 1 calc R U . . .
C10 C 0.9028(5) 0.3176(5) 0.6092(5) 0.0247(14) Uani 1 1 d . . . . .
H22 H 0.981069 0.333102 0.618550 0.030 Uiso 1 1 calc R U . . .
C15 C 0.4770(6) 0.7246(5) 0.6551(5) 0.0257(15) Uani 1 1 d . . . . .
C7 C 0.5189(6) 0.1653(5) 0.5607(5) 0.0311(16) Uani 1 1 d . . . . .
H24A H 0.538173 0.138407 0.505917 0.047 Uiso 1 1 calc R U . . .
H24B H 0.436167 0.164323 0.553528 0.047 Uiso 1 1 calc R U . . .
H24C H 0.554964 0.128761 0.615011 0.047 Uiso 1 1 calc R U . . .
C25 C 0.7274(6) 0.4891(5) 0.8153(5) 0.0289(16) Uani 1 1 d . . . . .
C17 C 0.3125(5) 0.6255(5) 0.6264(5) 0.0252(15) Uani 1 1 d . . . . .
C21 C 0.4061(6) 0.8011(5) 0.6652(5) 0.0287(16) Uani 1 1 d . . . . .
H6 H 0.438980 0.861067 0.678228 0.034 Uiso 1 1 calc R U . . .
C6 C 0.6737(6) 0.2734(5) 0.5838(5) 0.0251(15) Uani 1 1 d . . . . .
C5 C 0.7528(6) 0.2037(5) 0.5845(5) 0.0285(16) Uani 1 1 d . . . . .
H20 H 0.728454 0.140769 0.575713 0.034 Uiso 1 1 calc R U . . .
C13 C 0.7924(6) 0.7088(5) 0.6766(5) 0.0295(16) Uani 1 1 d . . . . .
H13A H 0.827854 0.695120 0.741836 0.035 Uiso 1 1 calc R U . . .
H13B H 0.801874 0.775900 0.665182 0.035 Uiso 1 1 calc R U . . .
C4 C 0.8698(6) 0.2253(5) 0.5982(5) 0.0257(15) Uani 1 1 d . . . . .
C3 C 0.9555(6) 0.1472(5) 0.6019(5) 0.0303(16) Uani 1 1 d . . . . .
H26A H 0.985454 0.129499 0.667030 0.036 Uiso 1 1 calc R U . . .
H26B H 0.915602 0.092268 0.569615 0.036 Uiso 1 1 calc R U . . .
C19 C 0.2448(5) 0.6991(5) 0.6368(5) 0.0267(15) Uani 1 1 d . . . . .
H8 H 0.165728 0.689193 0.630910 0.032 Uiso 1 1 calc R U . . .
C18 C 0.1607(6) 0.5159(6) 0.6113(5) 0.0354(18) Uani 1 1 d . . . . .
H30A H 0.107619 0.552864 0.565505 0.053 Uiso 1 1 calc R U . . .
H30B H 0.151336 0.531586 0.673027 0.053 Uiso 1 1 calc R U . . .
H30C H 0.145152 0.449519 0.599519 0.053 Uiso 1 1 calc R U . . .
C20 C 0.2902(7) 0.7901(6) 0.6563(5) 0.0334(17) Uani 1 1 d . . . . .
C2 C 1.0526(7) 0.1703(6) 0.5605(6) 0.0361(18) Uani 1 1 d . . . . .
H27 H 1.035214 0.183623 0.496511 0.043 Uiso 1 1 calc R U . . .
C22 C 0.2134(7) 0.8705(6) 0.6657(6) 0.0381(19) Uani 1 1 d . . . . .
H32A H 0.260251 0.927302 0.681428 0.046 Uiso 1 1 calc R U . . .
H32B H 0.160112 0.881320 0.605575 0.046 Uiso 1 1 calc R U . . .
C24 C 0.0367(7) 0.8704(7) 0.7265(7) 0.050(2) Uani 1 1 d . . . . .
H34A H -0.006604 0.892788 0.669233 0.060 Uiso 1 1 calc R U . . .
H34B H 0.000855 0.858962 0.775773 0.060 Uiso 1 1 calc R U . . .
C23 C 0.1461(7) 0.8554(6) 0.7374(6) 0.041(2) Uani 1 1 d . . . . .
H33 H 0.186168 0.833085 0.795685 0.049 Uiso 1 1 calc R U . . .
C1 C 1.1597(7) 0.1743(7) 0.6033(6) 0.049(2) Uani 1 1 d . . . . .
H28A H 1.181625 0.161612 0.667344 0.059 Uiso 1 1 calc R U . . .
H28B H 1.215729 0.189895 0.570245 0.059 Uiso 1 1 calc R U . . .

loop_
_atom_site_aniso_label
_atom_site_aniso_U_11
_atom_site_aniso_U_22
_atom_site_aniso_U_33
_atom_site_aniso_U_23
_atom_site_aniso_U_13
_atom_site_aniso_U_12
Co1 0.0190(4) 0.0235(5) 0.0237(4) 0.0015(4) -0.0062(3) -0.0005(4)
S2 0.0618(14) 0.0257(10) 0.0276(9) 0.0019(8) -0.0163(9) 0.0052(10)
O1 0.013(2) 0.027(3) 0.027(2) 0.0009(19) -0.0044(17) 0.0014(19)
O2 0.018(2) 0.026(3) 0.033(3) 0.004(2) -0.0067(19) -0.004(2)
O5 0.010(2) 0.028(3) 0.034(3) 0.001(2) -0.0021(18) 0.0034(18)
O3 0.017(2) 0.026(2) 0.021(2) 0.0017(19) -0.0014(17) 0.000(2)
O4 0.019(2) 0.035(3) 0.035(3) 0.003(2) 0.003(2) -0.002(2)
N2 0.007(2) 0.031(3) 0.029(3) 0.003(2) -0.007(2) -0.007(2)
N1 0.020(3) 0.024(3) 0.016(2) 0.003(2) -0.0032(19) 0.000(2)
N3 0.024(3) 0.027(3) 0.028(3) 0.002(2) -0.006(2) -0.002(2)
C11 0.012(3) 0.032(4) 0.024(3) 0.003(3) 0.000(2) -0.004(3)
C9 0.004(3) 0.029(4) 0.028(3) 0.005(3) -0.001(2) 0.001(2)
C8 0.013(3) 0.025(3) 0.017(3) 0.005(2) -0.003(2) -0.001(2)
C16 0.016(3) 0.029(4) 0.018(3) 0.003(3) -0.001(2) -0.002(3)
C12 0.024(4) 0.030(4) 0.033(4) 0.006(3) -0.007(3) -0.002(3)
C14 0.018(3) 0.021(3) 0.028(3) -0.002(3) -0.001(3) -0.005(3)
C10 0.012(3) 0.034(4) 0.028(3) 0.002(3) 0.003(2) 0.000(3)
C15 0.022(3) 0.027(4) 0.023(3) 0.002(3) -0.004(3) -0.004(3)
C7 0.022(3) 0.027(4) 0.038(4) 0.001(3) -0.005(3) -0.003(3)
C25 0.022(3) 0.020(3) 0.040(4) 0.000(3) -0.002(3) 0.001(3)
C17 0.016(3) 0.033(4) 0.025(3) 0.001(3) 0.000(3) -0.006(3)
C21 0.032(4) 0.028(4) 0.022(3) 0.000(3) -0.003(3) 0.000(3)
C6 0.018(3) 0.026(4) 0.027(3) 0.007(3) -0.005(3) -0.003(3)
C5 0.029(4) 0.028(4) 0.023(3) 0.003(3) -0.004(3) 0.001(3)
C13 0.023(4) 0.029(4) 0.033(4) 0.002(3) -0.002(3) 0.001(3)
C4 0.021(3) 0.025(4) 0.029(4) 0.006(3) 0.001(3) 0.000(3)
C3 0.026(4) 0.027(4) 0.035(4) 0.002(3) 0.001(3) 0.003(3)
C19 0.010(3) 0.043(4) 0.026(3) -0.001(3) 0.002(2) 0.001(3)
C18 0.022(4) 0.048(5) 0.035(4) 0.004(3) 0.003(3) 0.000(3)
C20 0.032(4) 0.037(4) 0.027(4) -0.002(3) -0.001(3) 0.006(3)
C2 0.029(4) 0.043(5) 0.036(4) -0.004(3) 0.008(3) 0.003(3)
C22 0.032(4) 0.040(5) 0.039(4) -0.005(4) 0.003(3) 0.006(4)
C24 0.032(4) 0.065(7) 0.051(5) -0.016(5) 0.004(4) 0.004(4)
C23 0.033(4) 0.048(5) 0.038(4) -0.010(4) 0.003(3) 0.002(4)
C1 0.032(5) 0.069(7) 0.046(5) -0.003(5) 0.008(4) 0.009(4)

loop_
_atom_type_symbol
_atom_type_description
_atom_type_scat_dispersion_real
_atom_type_scat_dispersion_imag
_atom_type_scat_source
C C 0.0033 0.0016 'International Tables Vol C Tables 4.2.6.8 and 6.1.1.4'
H H 0.0000 0.0000 'International Tables Vol C Tables 4.2.6.8 and 6.1.1.4'
Co Co 0.3494 0.9721 'International Tables Vol C Tables 4.2.6.8 and 6.1.1.4'
N N 0.0061 0.0033 'International Tables Vol C Tables 4.2.6.8 and 6.1.1.4'
O O 0.0106 0.0060 'International Tables Vol C Tables 4.2.6.8 and 6.1.1.4'
S S 0.1246 0.1234 'International Tables Vol C Tables 4.2.6.8 and 6.1.1.4'

loop_
_geom_angle_atom_site_label_1
_geom_angle_atom_site_label_2
_geom_angle_atom_site_label_3
_geom_angle
_geom_angle_site_symmetry_1
_geom_angle_site_symmetry_3
_geom_angle_publ_flag
O1 Co1 O5 89.3(2) . . ?
O1 Co1 O3 86.8(2) . . ?
O1 Co1 N2 178.9(2) . . ?
O1 Co1 N1 93.6(2) . . ?
O3 Co1 O5 89.69(19) . . ?
N2 Co1 O5 90.5(2) . . ?
N2 Co1 O3 94.3(2) . . ?
N1 Co1 O5 88.5(2) . . ?
N1 Co1 O3 178.1(2) . . ?
N1 Co1 N2 85.3(2) . . ?
N3 Co1 O1 89.7(2) . . ?
N3 Co1 O5 177.8(3) . . ?
N3 Co1 O3 92.2(2) . . ?
N3 Co1 N2 90.4(3) . . ?
N3 Co1 N1 89.6(2) . . ?
C8 O1 Co1 124.4(4) . . ?
C6 O2 C7 117.1(6) . . ?
Co1 O5 H35A 101.5 . . ?
Co1 O5 H35B 101.3 . . ?
H35A O5 H35B 104.5 . . ?
C16 O3 Co1 124.2(4) . . ?
C17 O4 C18 116.5(6) . . ?
C14 N2 Co1 127.0(5) . . ?
C14 N2 C13 120.0(6) . . ?
C13 N2 Co1 112.8(5) . . ?
C11 N1 Co1 125.6(5) . . ?
C11 N1 C12 122.0(6) . . ?
C12 N1 Co1 112.4(5) . . ?
C25 N3 Co1 168.3(7) . . ?
N1 C11 H16 116.6 . . ?
N1 C11 C9 126.7(6) . . ?
C9 C11 H16 116.6 . . ?
C8 C9 C11 119.3(6) . . ?
C10 C9 C11 118.5(6) . . ?
C10 C9 C8 122.1(6) . . ?
O1 C8 C9 126.4(6) . . ?
O1 C8 C6 118.6(6) . . ?
C9 C8 C6 114.9(6) . . ?
O3 C16 C15 128.4(6) . . ?
O3 C16 C17 116.9(6) . . ?
C15 C16 C17 114.7(6) . . ?
N1 C12 H14A 110.4 . . ?
N1 C12 H14B 110.4 . . ?
N1 C12 C13 106.5(6) . . ?
H14A C12 H14B 108.6 . . ?
C13 C12 H14A 110.4 . . ?
C13 C12 H14B 110.4 . . ?
N2 C14 H11 117.3 . . ?
N2 C14 C15 125.4(6) . . ?
C15 C14 H11 117.3 . . ?
C9 C10 H22 119.5 . . ?
C4 C10 C9 121.0(6) . . ?
C4 C10 H22 119.5 . . ?
C16 C15 C14 120.2(7) . . ?
C16 C15 C21 122.4(6) . . ?
C21 C15 C14 117.4(6) . . ?
O2 C7 H24A 109.5 . . ?
O2 C7 H24B 109.5 . . ?
O2 C7 H24C 109.5 . . ?
H24A C7 H24B 109.5 . . ?
H24A C7 H24C 109.5 . . ?
H24B C7 H24C 109.5 . . ?
N3 C25 S2 177.2(7) . . ?
O4 C17 C16 112.2(6) . . ?
C19 C17 O4 125.0(6) . . ?
C19 C17 C16 122.7(7) . . ?
C15 C21 H6 119.3 . . ?
C20 C21 C15 121.5(7) . . ?
C20 C21 H6 119.3 . . ?
O2 C6 C8 112.2(6) . . ?
O2 C6 C5 124.9(6) . . ?
C5 C6 C8 122.9(6) . . ?
C6 C5 H20 119.7 . . ?
C6 C5 C4 120.5(7) . . ?
C4 C5 H20 119.7 . . ?
N2 C13 C12 105.8(6) . . ?
N2 C13 H13A 110.6 . . ?
N2 C13 H13B 110.6 . . ?
C12 C13 H13A 110.6 . . ?
C12 C13 H13B 110.6 . . ?
H13A C13 H13B 108.7 . . ?
C10 C4 C5 118.6(7) . . ?
C10 C4 C3 121.9(6) . . ?
C5 C4 C3 119.5(6) . . ?
C4 C3 H26A 108.6 . . ?
C4 C3 H26B 108.6 . . ?
H26A C3 H26B 107.6 . . ?
C2 C3 C4 114.6(6) . . ?
C2 C3 H26A 108.6 . . ?
C2 C3 H26B 108.6 . . ?
C17 C19 H8 119.3 . . ?
C17 C19 C20 121.4(6) . . ?
C20 C19 H8 119.3 . . ?
O4 C18 H30A 109.5 . . ?
O4 C18 H30B 109.5 . . ?
O4 C18 H30C 109.5 . . ?
H30A C18 H30B 109.5 . . ?
H30A C18 H30C 109.5 . . ?
H30B C18 H30C 109.5 . . ?
C21 C20 C19 117.3(7) . . ?
C21 C20 C22 122.3(7) . . ?
C19 C20 C22 120.4(7) . . ?
C3 C2 H27 116.7 . . ?
C1 C2 C3 126.6(8) . . ?
C1 C2 H27 116.7 . . ?
C20 C22 H32A 108.8 . . ?
C20 C22 H32B 108.8 . . ?
H32A C22 H32B 107.7 . . ?
C23 C22 C20 113.6(7) . . ?
C23 C22 H32A 108.8 . . ?
C23 C22 H32B 108.8 . . ?
H34A C24 H34B 120.0 . . ?
C23 C24 H34A 120.0 . . ?
C23 C24 H34B 120.0 . . ?
C22 C23 H33 117.2 . . ?
C24 C23 C22 125.6(9) . . ?
C24 C23 H33 117.2 . . ?
C2 C1 H28A 120.0 . . ?
C2 C1 H28B 120.0 . . ?
H28A C1 H28B 120.0 . . ?

loop_
_geom_bond_atom_site_label_1
_geom_bond_atom_site_label_2
_geom_bond_distance
_geom_bond_site_symmetry_2
_geom_bond_publ_flag
Co1 O1 1.886(5) . ?
Co1 O5 1.951(5) . ?
Co1 O3 1.899(5) . ?
Co1 N2 1.890(6) . ?
Co1 N1 1.888(6) . ?
Co1 N3 1.883(6) . ?
S2 C25 1.633(8) . ?
O1 C8 1.298(8) . ?
O2 C7 1.433(9) . ?
O2 C6 1.374(8) . ?
O5 H35A 0.8699 . ?
O5 H35B 0.8699 . ?
O3 C16 1.292(8) . ?
O4 C17 1.376(9) . ?
O4 C18 1.432(8) . ?
N2 C14 1.277(9) . ?
N2 C13 1.473(8) . ?
N1 C11 1.270(9) . ?
N1 C12 1.452(9) . ?
N3 C25 1.148(9) . ?
C11 H16 0.9500 . ?
C11 C9 1.440(10) . ?
C9 C8 1.422(8) . ?
C9 C10 1.413(9) . ?
C8 C6 1.436(9) . ?
C16 C15 1.398(10) . ?
C16 C17 1.454(9) . ?
C12 H14A 0.9900 . ?
C12 H14B 0.9900 . ?
C12 C13 1.525(11) . ?
C14 H11 0.9500 . ?
C14 C15 1.442(9) . ?
C10 H22 0.9500 . ?
C10 C4 1.383(10) . ?
C15 C21 1.421(10) . ?
C7 H24A 0.9800 . ?
C7 H24B 0.9800 . ?
C7 H24C 0.9800 . ?
C17 C19 1.366(10) . ?
C21 H6 0.9500 . ?
C21 C20 1.385(11) . ?
C6 C5 1.383(10) . ?
C5 H20 0.9500 . ?
C5 C4 1.416(10) . ?
C13 H13A 0.9900 . ?
C13 H13B 0.9900 . ?
C4 C3 1.518(10) . ?
C3 H26A 0.9900 . ?
C3 H26B 0.9900 . ?
C3 C2 1.483(11) . ?
C19 H8 0.9500 . ?
C19 C20 1.422(11) . ?
C18 H30A 0.9800 . ?
C18 H30B 0.9800 . ?
C18 H30C 0.9800 . ?
C20 C22 1.507(11) . ?
C2 H27 0.9500 . ?
C2 C1 1.307(11) . ?
C22 H32A 0.9900 . ?
C22 H32B 0.9900 . ?
C22 C23 1.500(12) . ?
C24 H34A 0.9500 . ?
C24 H34B 0.9500 . ?
C24 C23 1.312(12) . ?
C23 H33 0.9500 . ?
C1 H28A 0.9500 . ?
C1 H28B 0.9500 . ?

loop_
_geom_torsion_atom_site_label_1
_geom_torsion_atom_site_label_2
_geom_torsion_atom_site_label_3
_geom_torsion_atom_site_label_4
_geom_torsion
_geom_torsion_site_symmetry_1
_geom_torsion_site_symmetry_2
_geom_torsion_site_symmetry_3
_geom_torsion_site_symmetry_4
_geom_torsion_publ_flag
Co1 O1 C8 C9 -17.5(9) . . . . ?
Co1 O1 C8 C6 166.2(5) . . . . ?
Co1 O3 C16 C15 -7.1(9) . . . . ?
Co1 O3 C16 C17 175.6(4) . . . . ?
Co1 N2 C14 C15 -0.4(10) . . . . ?
Co1 N2 C13 C12 33.0(7) . . . . ?
Co1 N1 C11 C9 8.1(10) . . . . ?
Co1 N1 C12 C13 37.1(6) . . . . ?
O1 Co1 O3 C16 -172.3(5) . . . . ?
O1 Co1 N1 C11 -17.5(6) . . . . ?
O1 Co1 N1 C12 164.2(4) . . . . ?
O1 Co1 N3 C25 56(3) . . . . ?
O1 C8 C6 O2 -4.0(9) . . . . ?
O1 C8 C6 C5 174.8(6) . . . . ?
O2 C6 C5 C4 -179.2(6) . . . . ?
O5 Co1 O1 C8 110.3(5) . . . . ?
O5 Co1 O3 C16 -83.0(5) . . . . ?
O5 Co1 N2 C14 85.6(6) . . . . ?
O5 Co1 N2 C13 -99.4(5) . . . . ?
O5 Co1 N1 C11 -106.8(6) . . . . ?
O5 Co1 N1 C12 75.0(4) . . . . ?
O3 Co1 O1 C8 -160.0(5) . . . . ?
O3 Co1 N2 C14 -4.1(6) . . . . ?
O3 Co1 N2 C13 170.9(5) . . . . ?
O3 Co1 N3 C25 143(3) . . . . ?
O3 C16 C15 C14 0.7(11) . . . . ?
O3 C16 C15 C21 179.8(6) . . . . ?
O3 C16 C17 O4 -2.1(8) . . . . ?
O3 C16 C17 C19 180.0(6) . . . . ?
O4 C17 C19 C20 -178.3(7) . . . . ?
N2 Co1 O3 C16 7.5(5) . . . . ?
N2 Co1 N1 C11 162.6(6) . . . . ?
N2 Co1 N1 C12 -15.7(4) . . . . ?
N2 Co1 N3 C25 -123(3) . . . . ?
N2 C14 C15 C16 3.4(11) . . . . ?
N2 C14 C15 C21 -175.7(7) . . . . ?
N1 Co1 O1 C8 21.8(5) . . . . ?
N1 Co1 N2 C14 174.0(6) . . . . ?
N1 Co1 N2 C13 -11.0(5) . . . . ?
N1 Co1 N3 C25 -38(3) . . . . ?
N1 C11 C9 C8 3.8(11) . . . . ?
N1 C11 C9 C10 -179.0(6) . . . . ?
N1 C12 C13 N2 -43.6(7) . . . . ?
N3 Co1 O1 C8 -67.8(5) . . . . ?
N3 Co1 O3 C16 98.1(5) . . . . ?
N3 Co1 N2 C14 -96.4(6) . . . . ?
N3 Co1 N2 C13 78.6(5) . . . . ?
N3 Co1 N1 C11 72.1(6) . . . . ?
N3 Co1 N1 C12 -106.1(5) . . . . ?
C11 N1 C12 C13 -141.2(6) . . . . ?
C11 C9 C8 O1 1.4(10) . . . . ?
C11 C9 C8 C6 177.8(6) . . . . ?
C11 C9 C10 C4 -176.9(6) . . . . ?
C9 C8 C6 O2 179.3(6) . . . . ?
C9 C8 C6 C5 -1.8(10) . . . . ?
C9 C10 C4 C5 -0.1(10) . . . . ?
C9 C10 C4 C3 -179.1(6) . . . . ?
C8 C9 C10 C4 0.3(10) . . . . ?
C8 C6 C5 C4 2.1(11) . . . . ?
C16 C15 C21 C20 1.8(11) . . . . ?
C16 C17 C19 C20 -0.7(11) . . . . ?
C12 N1 C11 C9 -173.8(6) . . . . ?
C14 N2 C13 C12 -151.6(6) . . . . ?
C14 C15 C21 C20 -179.1(7) . . . . ?
C10 C9 C8 O1 -175.7(6) . . . . ?
C10 C9 C8 C6 0.6(9) . . . . ?
C10 C4 C3 C2 -36.7(10) . . . . ?
C15 C16 C17 O4 -179.8(6) . . . . ?
C15 C16 C17 C19 2.3(10) . . . . ?
C15 C21 C20 C19 0.1(11) . . . . ?
C15 C21 C20 C22 -179.3(7) . . . . ?
C7 O2 C6 C8 179.4(6) . . . . ?
C7 O2 C6 C5 0.6(10) . . . . ?
C17 C16 C15 C14 178.1(6) . . . . ?
C17 C16 C15 C21 -2.8(10) . . . . ?
C17 C19 C20 C21 -0.6(11) . . . . ?
C17 C19 C20 C22 178.8(7) . . . . ?
C21 C20 C22 C23 -124.2(8) . . . . ?
C6 C5 C4 C10 -1.1(10) . . . . ?
C6 C5 C4 C3 177.9(7) . . . . ?
C5 C4 C3 C2 144.3(7) . . . . ?
C13 N2 C14 C15 -175.1(6) . . . . ?
C4 C3 C2 C1 116.7(10) . . . . ?
C19 C20 C22 C23 56.5(10) . . . . ?
C18 O4 C17 C16 170.3(6) . . . . ?
C18 O4 C17 C19 -11.9(10) . . . . ?
C20 C22 C23 C24 -132.7(10) . . . . ?
